data_7703931
loop_
_publ_author_name
'Andrejevi\'c, Tina P'
'Milivojevic, Dusan'
'Gli\<si\'c, Biljana \/D'
'Kljun, Jakob'
'Stevanovi\'c, Nevena Lj'
'Vojnovic, Sandra'
'Medic, Strahinja'
'Nikodinovic-Runic, Jasmina'
'Turel, Iztok'
'Djuran, Milo\<s I'

_publ_section_title
;
 Silver(i) complexes with different pyridine-4,5-dicarboxylate ligands as
 efficient agents for the control of cow mastitis associated pathogens.
;
_journal_issue 18
_journal_name_full 'Dalton transactions (Cambridge, England : 2003)'
_journal_page_first 6084
_journal_page_last 6096
_journal_paper_doi 10.1039/d0dt00518e
_journal_volume 49
_journal_year 2020
_chemical_formula_moiety 'C13 H12 Ag N3 O7 S'
_chemical_formula_sum 'C13 H12 Ag N3 O7 S'
_chemical_formula_weight 462.19
_space_group_crystal_system monoclinic
_space_group_IT_number 14
_space_group_name_Hall '-P 2ybc'
_space_group_name_H-M_alt 'P 1 21/c 1'
_atom_sites_solution_hydrogens geom
_atom_sites_solution_primary dual
_audit_creation_date 2019-11-18
_audit_creation_method
;
Olex2 1.2
(compiled 2018.05.29 svn.r3508 for OlexSys, GUI svn.r5506)
;
_audit_update_record
;
2020-01-29 deposited with the CCDC.	2020-04-01 downloaded from the CCDC.
;
_cell_angle_alpha 90
_cell_angle_beta 107.701(5)
_cell_angle_gamma 90
_cell_formula_units_Z 4
_cell_length_a 11.8454(6)
_cell_length_b 7.2758(4)
_cell_length_c 18.8865(10)
_cell_measurement_reflns_used 3394
_cell_measurement_temperature 150.00(10)
_cell_measurement_theta_max 30.2510
_cell_measurement_theta_min 3.3070
_cell_volume 1550.67(15)
_computing_cell_refinement 'CrysAlisPro 1.171.39.46e (Rigaku OD, 2018)'
_computing_data_collection 'CrysAlisPro 1.171.39.46e (Rigaku OD, 2018)'
_computing_data_reduction 'CrysAlisPro 1.171.39.46e (Rigaku OD, 2018)'
_computing_molecular_graphics 'Olex2 (Dolomanov et al., 2009)'
_computing_publication_material 'Olex2 (Dolomanov et al., 2009)'
_computing_structure_refinement 'ShelXL (Sheldrick, 2015)'
_computing_structure_solution 'ShelXT (Sheldrick, 2015)'
_diffrn_ambient_environment N~2~
_diffrn_ambient_temperature 150.00(10)
_diffrn_detector 'CCD plate'
_diffrn_detector_area_resol_mean 10.4933
_diffrn_detector_type Atlas
_diffrn_measured_fraction_theta_full 0.999
_diffrn_measured_fraction_theta_max 0.999
_diffrn_measurement_details
;
List of Runs (angles in degrees, time in seconds):

  # Type    Start    End  Width  t~exp~   \w     \q     \k     \f   Frames
#--------------------------------------------------------------------------
  1  \w    -98.00 -61.00   1.00    9.60    --  -14.21-178.00 -30.00   37
  2  \w    -18.00  24.00   1.00    9.60    --  -14.21  37.00 150.00   42
  3  \w    -94.00  23.00   1.00    9.60    --  -14.21 -19.00 150.00  117
;
_diffrn_measurement_device 'four-circle diffractometer'
_diffrn_measurement_device_type 'SuperNova, Dual, Cu at home/near, Atlas'
_diffrn_measurement_method '\w scans'
_diffrn_orient_matrix_type 'CrysAlisPro convention (1999,Acta A55,543-557)'
_diffrn_orient_matrix_UB_11 -0.0417545000
_diffrn_orient_matrix_UB_12 0.0046044000
_diffrn_orient_matrix_UB_13 -0.0359778000
_diffrn_orient_matrix_UB_21 -0.0276678000
_diffrn_orient_matrix_UB_22 -0.0810953000
_diffrn_orient_matrix_UB_23 0.0074596000
_diffrn_orient_matrix_UB_31 -0.0379393000
_diffrn_orient_matrix_UB_32 0.0539872000
_diffrn_orient_matrix_UB_33 0.0142834000
_diffrn_radiation_monochromator mirror
_diffrn_radiation_probe x-ray
_diffrn_radiation_type MoK\a
_diffrn_radiation_wavelength 0.71073
_diffrn_reflns_av_R_equivalents 0.0275
_diffrn_reflns_av_unetI/netI 0.0400
_diffrn_reflns_Laue_measured_fraction_full 0.999
_diffrn_reflns_Laue_measured_fraction_max 0.999
_diffrn_reflns_limit_h_max 11
_diffrn_reflns_limit_h_min -15
_diffrn_reflns_limit_k_max 6
_diffrn_reflns_limit_k_min -9
_diffrn_reflns_limit_l_max 24
_diffrn_reflns_limit_l_min -24
_diffrn_reflns_number 7288
_diffrn_reflns_point_group_measured_fraction_full 0.999
_diffrn_reflns_point_group_measured_fraction_max 0.999
_diffrn_reflns_theta_full 25.242
_diffrn_reflns_theta_max 27.481
_diffrn_reflns_theta_min 2.429
_diffrn_source 'micro-focus sealed X-ray tube'
_diffrn_source_type 'SuperNova (Mo) X-ray Source'
_exptl_absorpt_coefficient_mu 1.479
_exptl_absorpt_correction_T_max 1.00000
_exptl_absorpt_correction_T_min 0.58407
_exptl_absorpt_correction_type multi-scan
_exptl_absorpt_process_details
;
CrysAlisPro 1.171.39.46e (Rigaku Oxford Diffraction, 2018)
Empirical absorption correction using spherical harmonics,
 implemented in SCALE3 ABSPACK scaling algorithm.
;
_exptl_crystal_colour 'clear colourless'
_exptl_crystal_colour_lustre clear
_exptl_crystal_colour_primary colourless
_exptl_crystal_density_diffrn 1.980
_exptl_crystal_description block
_exptl_crystal_F_000 920
_exptl_crystal_size_max 0.2
_exptl_crystal_size_mid 0.1
_exptl_crystal_size_min 0.1
_refine_diff_density_max 0.441
_refine_diff_density_min -1.078
_refine_diff_density_rms 0.093
_refine_ls_extinction_method none
_refine_ls_goodness_of_fit_ref 1.042
_refine_ls_hydrogen_treatment constr
_refine_ls_matrix_type full
_refine_ls_number_parameters 229
_refine_ls_number_reflns 3560
_refine_ls_number_restraints 0
_refine_ls_restrained_S_all 1.042
_refine_ls_R_factor_all 0.0382
_refine_ls_R_factor_gt 0.0297
_refine_ls_shift/su_max 0.001
_refine_ls_shift/su_mean 0.000
_refine_ls_structure_factor_coef Fsqd
_refine_ls_weighting_details 'w=1/[\s^2^(Fo^2^)+(0.0373P)^2^+0.1357P] where P=(Fo^2^+2Fc^2^)/3'
_refine_ls_weighting_scheme calc
_refine_ls_wR_factor_gt 0.0707
_refine_ls_wR_factor_ref 0.0773
_reflns_Friedel_coverage 0.000
_reflns_number_gt 3047
_reflns_number_total 3560
_reflns_threshold_expression 'I > 2\s(I)'
_cod_data_source_file d0dt00518e2.cif
_cod_data_source_block mob506
_cod_depositor_comments 'Adding full bibliography for 7703931--7703935.cif.'
_cod_database_code 7703931
_shelx_shelxl_version_number 2018/3
_chemical_oxdiff_formula 'Ag1 C13 H12 N3 S1 O7'
_shelx_space_group_comment
;
The symmetry employed for this shelxl refinement is uniquely defined
by the following loop, which should always be used as a source of
symmetry information in preference to the above space-group names.
They are only intended as comments.
;
_shelx_estimated_absorpt_t_max 0.866
_shelx_estimated_absorpt_t_min 0.756
_reflns_odcompleteness_completeness 99.90
_reflns_odcompleteness_iscentric 1
_reflns_odcompleteness_theta 27.50
_olex2_refinement_description
;
1. Fixed Uiso
 At 1.2 times of:
  All C(H) groups
 At 1.5 times of:
  All C(H,H,H) groups
2.a Aromatic/amide H refined with riding coordinates:
 C3(H3), C6(H6), C9(H9)
2.b Idealised Me refined as rotating group:
 C20(H20A,H20B,H20C), C15(H15A,H15B,H15C), C19(H19A,H19B,H19C)
;
_olex2_submission_special_instructions 'No special instructions were received'
_oxdiff_exptl_absorpt_empirical_details
;
Empirical correction (ABSPACK) includes:
- Absorption correction using spherical harmonics
- Frame scaling
;
_oxdiff_exptl_absorpt_empirical_full_max 1.877
_oxdiff_exptl_absorpt_empirical_full_min 0.559

loop_
_space_group_symop_operation_xyz
'x, y, z'
'-x, y+1/2, -z+1/2'
'-x, -y, -z'
'x, -y-1/2, z-1/2'

loop_
_atom_site_label
_atom_site_type_symbol
_atom_site_fract_x
_atom_site_fract_y
_atom_site_fract_z
_atom_site_U_iso_or_equiv
_atom_site_adp_type
_atom_site_occupancy
_atom_site_site_symmetry_order
_atom_site_calc_flag
_atom_site_refinement_flags_posn
_atom_site_refinement_flags_adp
_atom_site_refinement_flags_occupancy
_atom_site_disorder_assembly
_atom_site_disorder_group
Ag1 Ag 0.46700(2) 0.31881(3) 0.35202(2) 0.02638(9) Uani 1 1 d . . . . .
S8 S 0.34036(5) 0.26534(11) 0.56995(4) 0.02327(16) Uani 1 1 d . . . . .
O18 O 0.74818(14) -0.0328(3) 0.72125(9) 0.0229(4) Uani 1 1 d . . . . .
O14 O 0.95222(14) -0.0093(3) 0.60474(10) 0.0249(4) Uani 1 1 d . . . . .
O17 O 0.89667(16) 0.1645(3) 0.72610(11) 0.0287(5) Uani 1 1 d . . . . .
O13 O 0.97409(15) 0.2584(3) 0.55115(11) 0.0297(5) Uani 1 1 d . . . . .
O24 O 0.33570(17) 0.7147(3) 0.17813(11) 0.0328(5) Uani 1 1 d . . . . .
O22 O 0.34106(16) 0.5220(3) 0.26598(11) 0.0335(5) Uani 1 1 d . . . . .
N11 N 0.35570(17) 0.3096(3) 0.43918(11) 0.0155(4) Uani 1 1 d . . . . .
N1 N 0.59795(17) 0.2598(3) 0.47454(11) 0.0173(4) Uani 1 1 d . . . . .
O23 O 0.50100(16) 0.5875(4) 0.23835(13) 0.0440(6) Uani 1 1 d . . . . .
N21 N 0.39275(18) 0.6088(3) 0.22721(11) 0.0230(5) Uani 1 1 d . . . . .
C2 C 0.5467(2) 0.2305(4) 0.52817(13) 0.0147(5) Uani 1 1 d . . . . .
C3 C 0.6100(2) 0.1706(3) 0.59862(13) 0.0164(5) Uani 1 1 d . . . . .
H3 H 0.571557 0.148414 0.633993 0.020 Uiso 1 1 calc R . . . .
C16 C 0.8032(2) 0.0959(4) 0.69391(13) 0.0178(5) Uani 1 1 d . . . . .
C5 C 0.7852(2) 0.1756(3) 0.56112(13) 0.0155(5) Uani 1 1 d . . . . .
C4 C 0.7313(2) 0.1439(3) 0.61598(13) 0.0153(5) Uani 1 1 d . . . . .
C7 C 0.4190(2) 0.2676(4) 0.50690(13) 0.0155(5) Uani 1 1 d . . . . .
C10 C 0.2391(2) 0.3434(4) 0.43466(14) 0.0182(5) Uani 1 1 d . . . . .
C6 C 0.7144(2) 0.2334(4) 0.49161(14) 0.0173(5) Uani 1 1 d . . . . .
H6 H 0.750400 0.254828 0.454965 0.021 Uiso 1 1 calc R . . . .
C12 C 0.9149(2) 0.1498(4) 0.57223(13) 0.0174(5) Uani 1 1 d . . . . .
C20 C 0.1523(2) 0.3932(4) 0.36158(14) 0.0217(5) Uani 1 1 d . . . . .
H20A H 0.188093 0.479313 0.336350 0.033 Uiso 1 1 calc GR . . . .
H20B H 0.083461 0.447716 0.369625 0.033 Uiso 1 1 calc GR . . . .
H20C H 0.129675 0.284570 0.331777 0.033 Uiso 1 1 calc GR . . . .
C15 C 1.0773(2) -0.0513(4) 0.62373(16) 0.0268(6) Uani 1 1 d . . . . .
H15A H 1.111493 0.015722 0.591526 0.040 Uiso 1 1 calc GR . . . .
H15B H 1.087465 -0.180718 0.617877 0.040 Uiso 1 1 calc GR . . . .
H15C H 1.115902 -0.016718 0.674383 0.040 Uiso 1 1 calc GR . . . .
C9 C 0.2156(2) 0.3254(4) 0.50040(15) 0.0222(6) Uani 1 1 d . . . . .
H9 H 0.141475 0.343420 0.506688 0.027 Uiso 1 1 calc R . . . .
C19 C 0.8081(2) -0.0919(5) 0.79630(14) 0.0315(7) Uani 1 1 d . . . . .
H19A H 0.887980 -0.126650 0.800242 0.047 Uiso 1 1 calc GR . . . .
H19B H 0.767088 -0.195253 0.808394 0.047 Uiso 1 1 calc GR . . . .
H19C H 0.809122 0.006996 0.830137 0.047 Uiso 1 1 calc GR . . . .

loop_
_atom_site_aniso_label
_atom_site_aniso_U_11
_atom_site_aniso_U_22
_atom_site_aniso_U_33
_atom_site_aniso_U_23
_atom_site_aniso_U_13
_atom_site_aniso_U_12
Ag1 0.02302(12) 0.03952(16) 0.01657(12) 0.00429(8) 0.00598(8) 0.01000(9)
S8 0.0168(3) 0.0357(4) 0.0198(3) 0.0041(3) 0.0093(2) 0.0028(3)
O18 0.0187(8) 0.0328(11) 0.0162(8) 0.0067(8) 0.0038(7) -0.0028(8)
O14 0.0121(8) 0.0218(10) 0.0399(11) 0.0045(9) 0.0063(8) 0.0021(7)
O17 0.0211(9) 0.0350(12) 0.0232(10) 0.0062(9) -0.0036(8) -0.0068(8)
O13 0.0184(9) 0.0359(12) 0.0378(12) 0.0127(10) 0.0128(8) 0.0019(9)
O24 0.0300(10) 0.0410(13) 0.0245(11) 0.0142(9) 0.0040(9) 0.0025(9)
O22 0.0259(10) 0.0457(14) 0.0316(11) 0.0174(10) 0.0127(8) 0.0008(9)
N11 0.0114(9) 0.0171(11) 0.0164(10) -0.0012(8) 0.0020(8) 0.0000(8)
N1 0.0140(9) 0.0215(12) 0.0157(10) 0.0008(9) 0.0035(8) 0.0003(9)
O23 0.0159(9) 0.0602(17) 0.0570(14) 0.0226(13) 0.0130(9) 0.0085(10)
N21 0.0197(10) 0.0317(13) 0.0170(11) 0.0013(10) 0.0045(8) -0.0007(10)
C2 0.0123(11) 0.0151(12) 0.0169(12) -0.0023(10) 0.0048(9) -0.0008(10)
C3 0.0147(11) 0.0190(14) 0.0163(12) 0.0006(10) 0.0057(9) 0.0008(10)
C16 0.0138(11) 0.0235(14) 0.0162(11) 0.0004(10) 0.0044(9) 0.0021(10)
C5 0.0119(10) 0.0161(13) 0.0177(12) -0.0021(10) 0.0033(9) -0.0001(9)
C4 0.0143(10) 0.0149(12) 0.0146(11) -0.0004(10) 0.0013(9) -0.0001(10)
C7 0.0152(11) 0.0151(12) 0.0179(12) -0.0016(10) 0.0074(9) -0.0002(10)
C10 0.0112(10) 0.0171(13) 0.0258(13) -0.0003(10) 0.0047(10) -0.0014(10)
C6 0.0164(11) 0.0198(13) 0.0174(12) -0.0002(10) 0.0076(10) 0.0007(10)
C12 0.0150(11) 0.0226(14) 0.0138(11) -0.0037(10) 0.0032(9) -0.0012(10)
C20 0.0139(11) 0.0231(14) 0.0246(13) -0.0001(12) 0.0006(10) 0.0005(11)
C15 0.0111(11) 0.0300(16) 0.0359(15) 0.0004(13) 0.0020(10) 0.0044(11)
C9 0.0122(11) 0.0276(15) 0.0267(14) 0.0001(11) 0.0059(10) 0.0020(10)
C19 0.0336(15) 0.0416(19) 0.0164(13) 0.0106(13) 0.0032(11) -0.0005(14)

loop_
_atom_type_symbol
_atom_type_description
_atom_type_scat_dispersion_real
_atom_type_scat_dispersion_imag
_atom_type_scat_source
C C 0.0033 0.0016 'International Tables Vol C Tables 4.2.6.8 and 6.1.1.4'
H H 0.0000 0.0000 'International Tables Vol C Tables 4.2.6.8 and 6.1.1.4'
Ag Ag -0.8971 1.1015 'International Tables Vol C Tables 4.2.6.8 and 6.1.1.4'
N N 0.0061 0.0033 'International Tables Vol C Tables 4.2.6.8 and 6.1.1.4'
O O 0.0106 0.0060 'International Tables Vol C Tables 4.2.6.8 and 6.1.1.4'
S S 0.1246 0.1234 'International Tables Vol C Tables 4.2.6.8 and 6.1.1.4'

loop_
_geom_angle_atom_site_label_1
_geom_angle_atom_site_label_2
_geom_angle_atom_site_label_3
_geom_angle
_geom_angle_site_symmetry_1
_geom_angle_site_symmetry_3
_geom_angle_publ_flag
O22 Ag1 N11 97.20(7) . . ?
O22 Ag1 N1 149.67(8) . . ?
O22 Ag1 O23 98.42(8) . 2_645 ?
N11 Ag1 O23 132.53(7) . 2_645 ?
N1 Ag1 N11 70.30(7) . . ?
N1 Ag1 O23 110.43(7) . 2_645 ?
C9 S8 C7 89.39(12) . . ?
C16 O18 C19 115.9(2) . . ?
C12 O14 C15 118.2(2) . . ?
N21 O22 Ag1 113.41(15) . . ?
C7 N11 Ag1 113.96(15) . . ?
C7 N11 C10 111.6(2) . . ?
C10 N11 Ag1 134.44(16) . . ?
C2 N1 Ag1 116.51(15) . . ?
C6 N1 Ag1 125.27(16) . . ?
C6 N1 C2 117.8(2) . . ?
N21 O23 Ag1 99.35(16) . 2_655 ?
O24 N21 O22 119.8(2) . . ?
O24 N21 O23 120.3(2) . . ?
O23 N21 O22 119.9(2) . . ?
N1 C2 C3 122.4(2) . . ?
N1 C2 C7 115.3(2) . . ?
C3 C2 C7 122.2(2) . . ?
C2 C3 H3 120.3 . . ?
C2 C3 C4 119.4(2) . . ?
C4 C3 H3 120.3 . . ?
O18 C16 C4 110.2(2) . . ?
O17 C16 O18 125.6(2) . . ?
O17 C16 C4 124.2(2) . . ?
C4 C5 C12 123.9(2) . . ?
C6 C5 C4 118.1(2) . . ?
C6 C5 C12 118.0(2) . . ?
C3 C4 C16 120.2(2) . . ?
C3 C4 C5 118.5(2) . . ?
C5 C4 C16 121.1(2) . . ?
N11 C7 S8 114.18(17) . . ?
N11 C7 C2 123.2(2) . . ?
C2 C7 S8 122.60(18) . . ?
N11 C10 C20 119.7(2) . . ?
C9 C10 N11 114.0(2) . . ?
C9 C10 C20 126.3(2) . . ?
N1 C6 C5 123.7(2) . . ?
N1 C6 H6 118.1 . . ?
C5 C6 H6 118.1 . . ?
O14 C12 C5 111.0(2) . . ?
O13 C12 O14 125.7(2) . . ?
O13 C12 C5 123.2(2) . . ?
C10 C20 H20A 109.5 . . ?
C10 C20 H20B 109.5 . . ?
C10 C20 H20C 109.5 . . ?
H20A C20 H20B 109.5 . . ?
H20A C20 H20C 109.5 . . ?
H20B C20 H20C 109.5 . . ?
O14 C15 H15A 109.5 . . ?
O14 C15 H15B 109.5 . . ?
O14 C15 H15C 109.5 . . ?
H15A C15 H15B 109.5 . . ?
H15A C15 H15C 109.5 . . ?
H15B C15 H15C 109.5 . . ?
S8 C9 H9 124.5 . . ?
C10 C9 S8 110.90(19) . . ?
C10 C9 H9 124.5 . . ?
O18 C19 H19A 109.5 . . ?
O18 C19 H19B 109.5 . . ?
O18 C19 H19C 109.5 . . ?
H19A C19 H19B 109.5 . . ?
H19A C19 H19C 109.5 . . ?
H19B C19 H19C 109.5 . . ?

loop_
_geom_bond_atom_site_label_1
_geom_bond_atom_site_label_2
_geom_bond_distance
_geom_bond_site_symmetry_2
_geom_bond_publ_flag
Ag1 O22 2.362(2) . ?
Ag1 N11 2.403(2) . ?
Ag1 N1 2.400(2) . ?
Ag1 O23 2.507(2) 2_645 ?
S8 C7 1.720(2) . ?
S8 C9 1.709(3) . ?
O18 C16 1.331(3) . ?
O18 C19 1.444(3) . ?
O14 C12 1.322(3) . ?
O14 C15 1.447(3) . ?
O17 C16 1.198(3) . ?
O13 C12 1.202(3) . ?
O24 N21 1.236(3) . ?
O22 N21 1.258(3) . ?
N11 C7 1.307(3) . ?
N11 C10 1.379(3) . ?
N1 C2 1.347(3) . ?
N1 C6 1.331(3) . ?
O23 N21 1.244(3) . ?
C2 C3 1.384(3) . ?
C2 C7 1.467(3) . ?
C3 H3 0.9300 . ?
C3 C4 1.386(3) . ?
C16 C4 1.501(3) . ?
C5 C4 1.392(3) . ?
C5 C6 1.391(3) . ?
C5 C12 1.498(3) . ?
C10 C20 1.493(3) . ?
C10 C9 1.359(4) . ?
C6 H6 0.9300 . ?
C20 H20A 0.9600 . ?
C20 H20B 0.9600 . ?
C20 H20C 0.9600 . ?
C15 H15A 0.9600 . ?
C15 H15B 0.9600 . ?
C15 H15C 0.9600 . ?
C9 H9 0.9300 . ?
C19 H19A 0.9600 . ?
C19 H19B 0.9600 . ?
C19 H19C 0.9600 . ?

loop_
_geom_torsion_atom_site_label_1
_geom_torsion_atom_site_label_2
_geom_torsion_atom_site_label_3
_geom_torsion_atom_site_label_4
_geom_torsion
_geom_torsion_site_symmetry_1
_geom_torsion_site_symmetry_2
_geom_torsion_site_symmetry_3
_geom_torsion_site_symmetry_4
_geom_torsion_publ_flag
Ag1 O22 N21 O24 177.3(2) . . . . ?
Ag1 O22 N21 O23 -2.6(3) . . . . ?
Ag1 N11 C7 S8 178.77(11) . . . . ?
Ag1 N11 C7 C2 0.4(3) . . . . ?
Ag1 N11 C10 C20 2.1(4) . . . . ?
Ag1 N11 C10 C9 -178.27(19) . . . . ?
Ag1 N1 C2 C3 171.01(19) . . . . ?
Ag1 N1 C2 C7 -9.3(3) . . . . ?
Ag1 N1 C6 C5 -171.15(19) . . . . ?
Ag1 O23 N21 O24 4.1(3) 2_655 . . . ?
Ag1 O23 N21 O22 -176.0(2) 2_655 . . . ?
O18 C16 C4 C3 44.6(3) . . . . ?
O18 C16 C4 C5 -140.1(2) . . . . ?
O17 C16 C4 C3 -135.5(3) . . . . ?
O17 C16 C4 C5 39.8(4) . . . . ?
N11 C10 C9 S8 0.0(3) . . . . ?
N1 C2 C3 C4 1.8(4) . . . . ?
N1 C2 C7 S8 -172.10(19) . . . . ?
N1 C2 C7 N11 6.2(4) . . . . ?
C2 N1 C6 C5 0.8(4) . . . . ?
C2 C3 C4 C16 174.4(2) . . . . ?
C2 C3 C4 C5 -1.1(4) . . . . ?
C3 C2 C7 S8 7.6(4) . . . . ?
C3 C2 C7 N11 -174.2(2) . . . . ?
C4 C5 C6 N1 -0.1(4) . . . . ?
C4 C5 C12 O14 47.1(3) . . . . ?
C4 C5 C12 O13 -135.6(3) . . . . ?
C7 S8 C9 C10 0.1(2) . . . . ?
C7 N11 C10 C20 -179.8(2) . . . . ?
C7 N11 C10 C9 -0.2(3) . . . . ?
C7 C2 C3 C4 -177.8(2) . . . . ?
C10 N11 C7 S8 0.3(3) . . . . ?
C10 N11 C7 C2 -178.1(2) . . . . ?
C6 N1 C2 C3 -1.6(4) . . . . ?
C6 N1 C2 C7 178.0(2) . . . . ?
C6 C5 C4 C3 0.3(4) . . . . ?
C6 C5 C4 C16 -175.1(2) . . . . ?
C6 C5 C12 O14 -132.3(2) . . . . ?
C6 C5 C12 O13 44.9(4) . . . . ?
C12 C5 C4 C3 -179.2(2) . . . . ?
C12 C5 C4 C16 5.4(4) . . . . ?
C12 C5 C6 N1 179.4(2) . . . . ?
C20 C10 C9 S8 179.6(2) . . . . ?
C15 O14 C12 O13 6.5(4) . . . . ?
C15 O14 C12 C5 -176.3(2) . . . . ?
C9 S8 C7 N11 -0.2(2) . . . . ?
C9 S8 C7 C2 178.2(2) . . . . ?
C19 O18 C16 O17 0.2(4) . . . . ?
C19 O18 C16 C4 -179.9(2) . . . . ?
